data_2215196
loop_
_publ_author_name
'Yang, Yan'
'Zeng, Ming-Hua'
'Zhang, Shu-Hua'
'Liang, Hong'

_publ_section_title
;<i>catena</i>-Poly[[[aqua(1,10-phenanthroline-\k^2^<i>N</i>,<i>N</i>')cadmium(II)]-\m-<i>o</i>-phenylenediacetato-\k^2^<i>O</i>,<i>O</i>':\k<i>O</i>''-[bis(1,10-phenanthroline-\k^2^<i>N</i>,<i>N</i>')cadmium(II)]-\m-<i>o</i>-phenylenediacetato-\k<i>O</i>:\k^2^<i>O</i>',<i>O</i>'']
 ethanol 0.79-solvate 3.05-hydrate]
;
_journal_coeditor_code LH2456
_journal_issue 9
_journal_name_full 'Acta Crystallographica Section E'
_journal_page_first m2392
_journal_page_last m2392
_journal_paper_doi 10.1107/S1600536807040214
_journal_volume 63
_journal_year 2007
_chemical_formula_iupac '[Cd2 (C10 H8 O4)2 (C12 H8 N2)3 (H2 O)], 0.79C2 H6 O, 3.05H2 O'
_chemical_formula_moiety 'C56 H42 Cd2 N6 O9, 0.79(C2 H6 O), 3.05(H2 O)'
_chemical_formula_sum 'C57.58 H52.85 Cd2 N6 O12.85'
_chemical_formula_weight 1257.16
_chemical_name_systematic
;
catena-Poly[[[aqua(1,10-phenanthroline-\k^2^N,N')cadmium(II)]-\m-
o-phenylenediacetato-\k^2^O,O':\kO''-[bis(1,10-phenanthroline-
\k^2^N,N')cadmium(II)]-\m-o-phenylenediacetato-\kO:\k^2^O',O'']
ethanol 0.79-solvate 3.05-hydrate]
;
_space_group_IT_number 2
_symmetry_cell_setting triclinic
_symmetry_space_group_name_Hall '-P 1'
_symmetry_space_group_name_H-M 'P -1'
_atom_sites_solution_hydrogens geom
_atom_sites_solution_primary direct
_atom_sites_solution_secondary difmap
_audit_creation_method SHELXL-97
_cell_angle_alpha 68.7100(10)
_cell_angle_beta 83.8960(10)
_cell_angle_gamma 78.3030(10)
_cell_formula_units_Z 2
_cell_length_a 12.6568(2)
_cell_length_b 14.7729(3)
_cell_length_c 15.0674(3)
_cell_measurement_reflns_used 21913
_cell_measurement_temperature 153(2)
_cell_measurement_theta_max 27.48
_cell_measurement_theta_min 3.00
_cell_volume 2568.84(9)
_computing_cell_refinement 'RAPID-AUTO (Rigaku, 2004)'
_computing_data_collection 'RAPID-AUTO (Rigaku, 2004)'
_computing_data_reduction 'RAPID-AUTO (Rigaku, 2004)'
_computing_molecular_graphics 'SHELXTL (Sheldrick, 1997b)'
_computing_publication_material 'SHELXTL (Sheldrick, 1997b)'
_computing_structure_refinement 'SHELXL97 (Sheldrick, 1997a)'
_computing_structure_solution 'SHELXS97 (Sheldrick, 1997a)'
_diffrn_ambient_temperature 153(2)
_diffrn_measured_fraction_theta_full 0.991
_diffrn_measured_fraction_theta_max 1.00
_diffrn_measurement_device_type 'Rigaku R-AXIS RAPID'
_diffrn_measurement_method \w
_diffrn_radiation_monochromator graphite
_diffrn_radiation_source 'Rotating Anode'
_diffrn_radiation_type MoK\a
_diffrn_radiation_wavelength 0.71073
_diffrn_reflns_av_R_equivalents 0.0162
_diffrn_reflns_av_sigmaI/netI 0.0214
_diffrn_reflns_limit_h_max 16
_diffrn_reflns_limit_h_min -16
_diffrn_reflns_limit_k_max 19
_diffrn_reflns_limit_k_min -19
_diffrn_reflns_limit_l_max 19
_diffrn_reflns_limit_l_min -19
_diffrn_reflns_number 25428
_diffrn_reflns_theta_full 27.48
_diffrn_reflns_theta_max 27.48
_diffrn_reflns_theta_min 3.01
_diffrn_standards_decay_% 0
_diffrn_standards_interval_count 0
_diffrn_standards_interval_time 0
_diffrn_standards_number 0
_exptl_absorpt_coefficient_mu 0.902
_exptl_absorpt_correction_type none
_exptl_crystal_colour colorless
_exptl_crystal_density_diffrn 1.625
_exptl_crystal_density_method 'not measured'
_exptl_crystal_description block
_exptl_crystal_F_000 1274
_exptl_crystal_size_max 0.20
_exptl_crystal_size_mid 0.16
_exptl_crystal_size_min 0.11
_refine_diff_density_max 0.819
_refine_diff_density_min -0.846
_refine_ls_extinction_coef 0.0017(3)
_refine_ls_extinction_expression Fc^*^=kFc[1+0.001xFc^2^\l^3^/sin(2\q)]^-1/4^
_refine_ls_extinction_method 'SHELXL97 (Sheldrick, 1997a)'
_refine_ls_goodness_of_fit_ref 1.007
_refine_ls_hydrogen_treatment mixed
_refine_ls_matrix_type full
_refine_ls_number_parameters 744
_refine_ls_number_reflns 11681
_refine_ls_number_restraints 9
_refine_ls_restrained_S_all 1.008
_refine_ls_R_factor_all 0.0308
_refine_ls_R_factor_gt 0.0254
_refine_ls_shift/su_max 0.001
_refine_ls_shift/su_mean 0.000
_refine_ls_structure_factor_coef Fsqd
_refine_ls_weighting_details 'calc w=1/[\s^2^(Fo^2^)+(0.0676P)^2^+0.93P] where P=(Fo^2^+2Fc^2^)/3'
_refine_ls_weighting_scheme calc
_refine_ls_wR_factor_gt 0.0844
_refine_ls_wR_factor_ref 0.0929
_reflns_number_gt 10285
_reflns_number_total 11681
_reflns_threshold_expression I>2\s(I)
_cod_data_source_file lh2456.cif
_cod_data_source_block I
_cod_original_formula_sum 'C57.58 H52.85 Cd2 N6 O12.85 '
_cod_database_code 2215196
_cod_database_fobs_code 2215196

loop_
_symmetry_equiv_pos_as_xyz
'x, y, z'
'-x, -y, -z'

loop_
_atom_site_type_symbol
_atom_site_label
_atom_site_fract_x
_atom_site_fract_y
_atom_site_fract_z
_atom_site_U_iso_or_equiv
_atom_site_adp_type
_atom_site_calc_flag
_atom_site_refinement_flags
_atom_site_occupancy
_atom_site_disorder_assembly
_atom_site_disorder_group
Cd Cd1 0.689294(11) 0.421799(11) 0.608438(11) 0.02153(6) Uani d . 1 . .
Cd Cd2 0.053959(11) 0.793489(11) 0.773349(10) 0.02087(6) Uani d . 1 . .
O O1 0.49865(13) 0.49043(12) 0.63061(12) 0.0290(3) Uani d . 1 . .
O O2 0.61249(13) 0.45434(12) 0.74444(12) 0.0296(3) Uani d . 1 . .
O O3 0.22400(12) 0.79301(12) 0.71617(11) 0.0253(3) Uani d . 1 . .
O O4 0.20909(13) 0.70938(13) 0.62286(13) 0.0324(4) Uani d . 1 . .
O O5 0.78141(15) 0.26364(13) 0.67143(16) 0.0418(5) Uani d . 1 . .
O O6 0.60941(16) 0.26266(14) 0.66945(18) 0.0471(5) Uani d . 1 . .
O O7 0.98151(13) -0.07694(12) 0.65385(12) 0.0287(3) Uani d . 1 . .
O O8 1.02815(15) 0.03295(15) 0.70485(15) 0.0399(4) Uani d . 1 . .
O O9 0.68968(15) 0.41970(15) 0.45880(14) 0.0365(4) Uani d D 1 . .
N N1 0.85996(15) 0.45969(14) 0.61669(13) 0.0243(4) Uani d . 1 . .
N N2 0.69086(15) 0.59301(14) 0.51893(14) 0.0253(4) Uani d . 1 . .
N N3 -0.08039(15) 0.72071(13) 0.74069(13) 0.0233(4) Uani d . 1 . .
N N4 0.09081(15) 0.61537(14) 0.85106(14) 0.0249(4) Uani d . 1 . .
N N5 -0.08516(17) 0.84413(15) 0.88096(15) 0.0304(4) Uani d . 1 . .
N N6 0.13219(18) 0.80485(15) 0.90742(14) 0.0301(4) Uani d . 1 . .
C C1 0.51985(18) 0.48876(16) 0.71056(17) 0.0249(4) Uani d . 1 . .
C C2 0.43193(19) 0.52965(17) 0.77025(17) 0.0293(5) Uani d . 1 . .
H H2A 0.3641 0.5545 0.7351 0.035 Uiso calc R 1 . .
H H2B 0.4186 0.4758 0.8304 0.035 Uiso calc R 1 . .
C C3 0.46247(17) 0.61267(18) 0.79344(17) 0.0274(5) Uani d . 1 . .
C C4 0.5117(2) 0.5908(2) 0.8791(2) 0.0435(7) Uani d . 1 . .
H H4 0.5267 0.5242 0.9213 0.052 Uiso calc R 1 . .
C C5 0.5390(2) 0.6647(3) 0.9037(3) 0.0588(11) Uani d . 1 . .
H H5 0.5712 0.6488 0.9629 0.071 Uiso calc R 1 . .
C C6 0.5195(2) 0.7610(3) 0.8422(3) 0.0551(10) Uani d . 1 . .
H H6 0.5383 0.8118 0.8587 0.066 Uiso calc R 1 . .
C C7 0.47280(19) 0.7833(2) 0.7570(2) 0.0399(6) Uani d . 1 . .
H H7 0.4602 0.8499 0.7146 0.048 Uiso calc R 1 . .
C C8 0.44330(16) 0.71033(17) 0.73112(17) 0.0264(5) Uani d . 1 . .
C C9 0.38516(17) 0.73898(17) 0.64020(16) 0.0258(4) Uani d . 1 . .
H H9A 0.4114 0.6891 0.6097 0.031 Uiso calc R 1 . .
H H9B 0.4012 0.8033 0.5957 0.031 Uiso calc R 1 . .
C C10 0.26244(17) 0.74676(16) 0.65953(15) 0.0232(4) Uani d . 1 . .
C C11 0.7039(2) 0.21884(17) 0.68541(18) 0.0291(5) Uani d . 1 . .
C C12 0.7269(2) 0.10595(17) 0.72501(18) 0.0295(5) Uani d . 1 . .
H H12A 0.8017 0.0827 0.7475 0.035 Uiso calc R 1 . .
H H12B 0.6771 0.0819 0.7802 0.035 Uiso calc R 1 . .
C C13 0.71312(17) 0.06376(15) 0.64981(16) 0.0237(4) Uani d . 1 . .
C C14 0.61860(18) 0.02941(17) 0.65013(17) 0.0283(5) Uani d . 1 . .
H H14 0.5647 0.0302 0.6989 0.034 Uiso calc R 1 . .
C C15 0.60195(19) -0.00598(17) 0.58005(18) 0.0299(5) Uani d . 1 . .
H H15 0.5368 -0.0288 0.5809 0.036 Uiso calc R 1 . .
C C16 0.6798(2) -0.00801(17) 0.50930(18) 0.0306(5) Uani d . 1 . .
H H16 0.6682 -0.0315 0.4608 0.037 Uiso calc R 1 . .
C C17 0.77596(19) 0.02477(17) 0.50944(16) 0.0280(5) Uani d . 1 . .
H H17 0.8300 0.0227 0.4610 0.034 Uiso calc R 1 . .
C C18 0.79385(17) 0.06027(15) 0.57926(16) 0.0244(4) Uani d . 1 . .
C C19 0.90071(18) 0.09020(16) 0.58026(18) 0.0282(5) Uani d . 1 . .
H H19A 0.8879 0.1513 0.5956 0.034 Uiso calc R 1 . .
H H19B 0.9360 0.1047 0.5160 0.034 Uiso calc R 1 . .
C C20 0.97616(17) 0.00966(17) 0.65299(17) 0.0260(4) Uani d . 1 . .
C C21 0.94063(19) 0.39586(18) 0.66638(17) 0.0296(5) Uani d . 1 . .
H H21 0.9310 0.3296 0.6995 0.035 Uiso calc R 1 . .
C C22 1.03977(19) 0.4216(2) 0.67239(18) 0.0340(5) Uani d . 1 . .
H H22 1.0952 0.3738 0.7097 0.041 Uiso calc R 1 . .
C C23 1.05560(19) 0.5164(2) 0.62381(18) 0.0344(5) Uani d . 1 . .
H H23 1.1221 0.5352 0.6271 0.041 Uiso calc R 1 . .
C C24 0.97165(19) 0.58586(19) 0.56868(17) 0.0295(5) Uani d . 1 . .
C C25 0.9833(2) 0.6857(2) 0.5142(2) 0.0354(5) Uani d . 1 . .
H H25 1.0487 0.7071 0.5157 0.042 Uiso calc R 1 . .
C C26 0.9022(2) 0.74954(19) 0.4609(2) 0.0358(5) Uani d . 1 . .
H H26 0.9125 0.8146 0.4230 0.043 Uiso calc R 1 . .
C C27 0.8011(2) 0.72061(17) 0.46086(17) 0.0290(5) Uani d . 1 . .
C C28 0.7118(2) 0.78729(18) 0.41059(19) 0.0359(5) Uani d . 1 . .
H H28 0.7185 0.8533 0.3726 0.043 Uiso calc R 1 . .
C C29 0.6160(2) 0.7556(2) 0.4174(2) 0.0391(6) Uani d . 1 . .
H H29 0.5549 0.7998 0.3856 0.047 Uiso calc R 1 . .
C C30 0.6090(2) 0.65751(19) 0.47168(19) 0.0320(5) Uani d . 1 . .
H H30 0.5424 0.6361 0.4748 0.038 Uiso calc R 1 . .
C C31 0.78632(18) 0.62377(16) 0.51401(16) 0.0237(4) Uani d . 1 . .
C C32 0.87444(17) 0.55413(17) 0.56788(16) 0.0237(4) Uani d . 1 . .
C C33 -0.16356(18) 0.77187(17) 0.68545(16) 0.0263(4) Uani d . 1 . .
H H33 -0.1626 0.8391 0.6479 0.032 Uiso calc R 1 . .
C C34 -0.25225(19) 0.73094(19) 0.68023(18) 0.0297(5) Uani d . 1 . .
H H34 -0.3102 0.7702 0.6405 0.036 Uiso calc R 1 . .
C C35 -0.25462(19) 0.63431(19) 0.73267(17) 0.0292(5) Uani d . 1 . .
H H35 -0.3149 0.6058 0.7308 0.035 Uiso calc R 1 . .
C C36 -0.16710(19) 0.57734(17) 0.78951(16) 0.0262(4) Uani d . 1 . .
C C37 -0.1615(2) 0.47415(19) 0.84237(18) 0.0329(5) Uani d . 1 . .
H H37 -0.2200 0.4428 0.8422 0.040 Uiso calc R 1 . .
C C38 -0.0735(2) 0.42123(18) 0.89247(18) 0.0349(5) Uani d . 1 . .
H H38 -0.0706 0.3526 0.9262 0.042 Uiso calc R 1 . .
C C39 0.0153(2) 0.46562(17) 0.89621(17) 0.0294(5) Uani d . 1 . .
C C40 0.1087(2) 0.41219(18) 0.9472(2) 0.0383(6) Uani d . 1 . .
H H40 0.1154 0.3431 0.9805 0.046 Uiso calc R 1 . .
C C41 0.1895(2) 0.4603(2) 0.9484(2) 0.0391(6) Uani d . 1 . .
H H41 0.2532 0.4250 0.9820 0.047 Uiso calc R 1 . .
C C42 0.17758(19) 0.56245(19) 0.89955(18) 0.0320(5) Uani d . 1 . .
H H42 0.2342 0.5952 0.9013 0.038 Uiso calc R 1 . .
C C43 0.01141(18) 0.56768(16) 0.84802(15) 0.0232(4) Uani d . 1 . .
C C44 -0.08122(17) 0.62421(16) 0.79162(15) 0.0221(4) Uani d . 1 . .
C C45 -0.1902(2) 0.8629(2) 0.8677(2) 0.0384(6) Uani d . 1 . .
H H45 -0.2145 0.8535 0.8146 0.046 Uiso calc R 1 . .
C C46 -0.2673(3) 0.8960(2) 0.9283(2) 0.0487(7) Uani d . 1 . .
H H46 -0.3421 0.9087 0.9166 0.058 Uiso calc R 1 . .
C C47 -0.2321(3) 0.9095(3) 1.0047(2) 0.0544(8) Uani d . 1 . .
H H47 -0.2829 0.9325 1.0463 0.065 Uiso calc R 1 . .
C C48 -0.1213(3) 0.8896(2) 1.0217(2) 0.0448(7) Uani d . 1 . .
C C49 -0.0793(3) 0.8993(3) 1.1015(2) 0.0560(9) Uani d . 1 . .
H H49 -0.1279 0.9225 1.1443 0.067 Uiso calc R 1 . .
C C50 0.0272(3) 0.8765(3) 1.1178(2) 0.0528(8) Uani d . 1 . .
H H50 0.0526 0.8825 1.1722 0.063 Uiso calc R 1 . .
C C51 0.1025(3) 0.8431(2) 1.0527(2) 0.0421(6) Uani d . 1 . .
C C52 0.2130(3) 0.8170(3) 1.0670(2) 0.0517(8) Uani d . 1 . .
H H52 0.2413 0.8204 1.1214 0.062 Uiso calc R 1 . .
C C53 0.2808(3) 0.7866(3) 1.0024(2) 0.0490(7) Uani d . 1 . .
H H53 0.3564 0.7687 1.0113 0.059 Uiso calc R 1 . .
C C54 0.2367(2) 0.7823(2) 0.92304(19) 0.0370(6) Uani d . 1 . .
H H54 0.2844 0.7621 0.8780 0.044 Uiso calc R 1 . .
C C55 0.0641(2) 0.83559(17) 0.97167(17) 0.0307(5) Uani d . 1 . .
C C56 -0.0501(2) 0.85692(17) 0.95655(18) 0.0325(5) Uani d . 1 . .
O O11 1.24607(16) -0.02220(14) 0.72639(15) 0.0380(4) Uani d D 1 . .
O O12 -0.3976(3) 0.9918(3) 1.1718(3) 0.0813(9) Uani d D 1 . .
O O13 -0.4695(4) 1.0800(4) 0.9987(4) 0.112(2) Uani d P 0.846(12) . .
O O10 -0.4680(3) 0.8163(3) 1.1848(3) 0.0728(10) Uani d PD 0.792(4) A 1
H H10 -0.5096 0.7944 1.2318 0.080 Uiso calc PR 0.792(4) A 1
C C58 -0.4086(5) 0.7355(4) 1.1573(5) 0.115(3) Uani d PD 0.792(4) A 1
H H58A -0.3846 0.7615 1.0895 0.137 Uiso calc PR 0.792(4) A 1
H H58B -0.4571 0.6885 1.1636 0.137 Uiso calc PR 0.792(4) A 1
C C57 -0.3117(5) 0.6815(5) 1.2168(6) 0.121(3) Uani d PD 0.792(4) A 1
H H57A -0.2627 0.7274 1.2099 0.133 Uiso calc PR 0.792(4) A 1
H H57B -0.2741 0.6278 1.1953 0.133 Uiso calc PR 0.792(4) A 1
H H57C -0.3351 0.6541 1.2838 0.133 Uiso calc PR 0.792(4) A 1
O O10W -0.4956(12) 0.7129(10) 1.1176(10) 0.0728(10) Uani d P 0.208(4) A 2
H H9AO 0.720(2) 0.3728(16) 0.444(2) 0.035(8) Uiso d D 1 . .
H H9BO 0.6380(19) 0.454(2) 0.428(2) 0.046(9) Uiso d D 1 . .
H H01A 1.1821(14) 0.001(3) 0.716(3) 0.090(16) Uiso d D 1 . .
H H01B 1.255(3) -0.0762(14) 0.720(3) 0.055(10) Uiso d D 1 . .
H H02A -0.388(3) 0.9327(8) 1.194(2) 0.035(9) Uiso d D 1 . .
H H02B -0.363(4) 1.013(4) 1.201(4) 0.12(2) Uiso d D 1 . .

loop_
_atom_site_aniso_label
_atom_site_aniso_U_11
_atom_site_aniso_U_22
_atom_site_aniso_U_33
_atom_site_aniso_U_12
_atom_site_aniso_U_13
_atom_site_aniso_U_23
Cd1 0.02012(9) 0.01939(9) 0.02826(10) -0.00338(6) -0.00033(6) -0.01231(7)
Cd2 0.02013(9) 0.01867(9) 0.02286(9) -0.00310(6) 0.00037(6) -0.00666(6)
O1 0.0257(7) 0.0303(8) 0.0330(9) -0.0016(7) -0.0018(6) -0.0150(7)
O2 0.0261(8) 0.0292(8) 0.0339(9) 0.0007(7) -0.0021(6) -0.0142(7)
O3 0.0217(7) 0.0269(8) 0.0292(8) -0.0026(6) 0.0023(6) -0.0137(7)
O4 0.0250(8) 0.0390(9) 0.0403(10) -0.0025(7) -0.0031(7) -0.0234(8)
O5 0.0389(10) 0.0234(8) 0.0653(13) -0.0052(8) -0.0126(9) -0.0155(9)
O6 0.0359(10) 0.0292(9) 0.0783(15) 0.0020(8) -0.0095(10) -0.0233(10)
O7 0.0275(8) 0.0199(7) 0.0335(9) -0.0013(6) -0.0038(7) -0.0042(7)
O8 0.0361(9) 0.0392(10) 0.0492(11) -0.0002(8) -0.0122(8) -0.0218(9)
O9 0.0324(9) 0.0444(10) 0.0418(10) 0.0077(8) -0.0110(8) -0.0307(9)
N1 0.0229(8) 0.0278(9) 0.0242(9) -0.0046(7) -0.0009(7) -0.0112(8)
N2 0.0256(9) 0.0238(9) 0.0289(10) -0.0055(7) -0.0011(7) -0.0112(8)
N3 0.0236(8) 0.0215(8) 0.0251(9) -0.0042(7) -0.0017(7) -0.0080(7)
N4 0.0245(9) 0.0233(9) 0.0244(9) -0.0007(7) 0.0000(7) -0.0075(8)
N5 0.0377(11) 0.0227(9) 0.0291(10) -0.0059(8) 0.0061(8) -0.0089(8)
N6 0.0409(11) 0.0250(9) 0.0253(10) -0.0108(8) 0.0032(8) -0.0082(8)
C1 0.0258(10) 0.0164(9) 0.0318(11) -0.0054(8) 0.0040(9) -0.0081(9)
C2 0.0290(11) 0.0248(11) 0.0314(12) -0.0053(9) 0.0081(9) -0.0089(9)
C3 0.0214(10) 0.0338(12) 0.0288(11) -0.0002(9) 0.0024(8) -0.0167(10)
C4 0.0361(13) 0.0577(18) 0.0336(13) 0.0140(13) -0.0068(11) -0.0226(13)
C5 0.0310(13) 0.105(3) 0.059(2) 0.0126(17) -0.0159(13) -0.060(2)
C6 0.0233(12) 0.083(2) 0.089(3) -0.0018(14) -0.0059(14) -0.069(2)
C7 0.0214(10) 0.0419(14) 0.0691(19) -0.0071(10) 0.0031(11) -0.0348(14)
C8 0.0162(9) 0.0288(11) 0.0392(13) -0.0021(8) 0.0024(8) -0.0195(10)
C9 0.0218(10) 0.0245(10) 0.0293(11) -0.0029(8) 0.0049(8) -0.0097(9)
C10 0.0230(9) 0.0197(9) 0.0239(10) -0.0006(8) 0.0010(8) -0.0065(8)
C11 0.0337(12) 0.0251(11) 0.0328(12) -0.0030(9) -0.0051(9) -0.0153(10)
C12 0.0342(12) 0.0249(11) 0.0312(12) -0.0048(9) -0.0037(9) -0.0116(10)
C13 0.0255(10) 0.0166(9) 0.0277(11) -0.0021(8) -0.0037(8) -0.0066(8)
C14 0.0244(10) 0.0231(10) 0.0342(12) -0.0033(9) 0.0002(9) -0.0072(9)
C15 0.0281(11) 0.0254(11) 0.0358(12) -0.0077(9) -0.0075(9) -0.0069(10)
C16 0.0371(12) 0.0237(11) 0.0319(12) -0.0020(9) -0.0119(10) -0.0098(10)
C17 0.0301(11) 0.0227(10) 0.0264(11) 0.0004(9) 0.0002(9) -0.0062(9)
C18 0.0222(9) 0.0153(9) 0.0315(11) -0.0014(8) -0.0034(8) -0.0034(8)
C19 0.0251(10) 0.0185(10) 0.0360(12) -0.0054(8) -0.0017(9) -0.0028(9)
C20 0.0200(9) 0.0251(10) 0.0293(11) -0.0044(8) 0.0027(8) -0.0062(9)
C21 0.0275(11) 0.0306(11) 0.0306(12) -0.0050(9) -0.0018(9) -0.0106(10)
C22 0.0247(11) 0.0445(14) 0.0332(12) -0.0025(10) -0.0035(9) -0.0152(11)
C23 0.0231(10) 0.0506(15) 0.0350(13) -0.0109(10) 0.0033(9) -0.0203(12)
C24 0.0271(11) 0.0372(13) 0.0289(11) -0.0108(10) 0.0054(9) -0.0160(10)
C25 0.0323(12) 0.0377(13) 0.0430(14) -0.0183(11) 0.0055(10) -0.0178(12)
C26 0.0435(14) 0.0293(12) 0.0394(14) -0.0183(11) 0.0058(11) -0.0134(11)
C27 0.0342(12) 0.0254(11) 0.0313(12) -0.0094(9) 0.0040(9) -0.0137(10)
C28 0.0466(14) 0.0212(11) 0.0379(13) -0.0061(10) -0.0002(11) -0.0083(10)
C29 0.0366(13) 0.0293(12) 0.0463(15) 0.0000(11) -0.0068(11) -0.0091(12)
C30 0.0278(11) 0.0283(12) 0.0382(13) -0.0026(10) -0.0049(10) -0.0099(10)
C31 0.0271(10) 0.0242(10) 0.0241(10) -0.0062(8) 0.0013(8) -0.0134(9)
C32 0.0242(10) 0.0279(11) 0.0242(10) -0.0094(9) 0.0022(8) -0.0136(9)
C33 0.0272(10) 0.0224(10) 0.0279(11) -0.0010(9) -0.0036(8) -0.0083(9)
C34 0.0245(10) 0.0342(12) 0.0324(12) -0.0010(9) -0.0042(9) -0.0155(10)
C35 0.0261(10) 0.0359(12) 0.0323(12) -0.0092(10) 0.0015(9) -0.0185(10)
C36 0.0328(11) 0.0267(11) 0.0229(10) -0.0110(9) 0.0040(8) -0.0113(9)
C37 0.0427(13) 0.0299(12) 0.0309(12) -0.0175(10) 0.0025(10) -0.0112(10)
C38 0.0518(15) 0.0201(10) 0.0315(12) -0.0128(10) 0.0007(11) -0.0048(9)
C39 0.0396(12) 0.0207(10) 0.0265(11) -0.0043(9) 0.0000(9) -0.0075(9)
C40 0.0480(15) 0.0199(11) 0.0378(14) 0.0028(10) -0.0048(11) -0.0029(10)
C41 0.0354(13) 0.0343(13) 0.0387(14) 0.0091(11) -0.0084(11) -0.0085(11)
C42 0.0253(11) 0.0318(12) 0.0360(13) 0.0007(10) -0.0035(9) -0.0107(10)
C43 0.0277(10) 0.0206(10) 0.0200(10) -0.0025(8) 0.0021(8) -0.0075(8)
C44 0.0265(10) 0.0209(9) 0.0203(10) -0.0054(8) 0.0016(8) -0.0089(8)
C45 0.0406(14) 0.0369(13) 0.0382(14) -0.0075(11) 0.0071(11) -0.0159(12)
C46 0.0420(15) 0.0547(18) 0.0521(18) -0.0080(14) 0.0146(13) -0.0268(15)
C47 0.0562(18) 0.060(2) 0.0553(19) -0.0157(16) 0.0265(15) -0.0350(17)
C48 0.0592(18) 0.0409(15) 0.0430(15) -0.0206(14) 0.0193(13) -0.0246(13)
C49 0.076(2) 0.065(2) 0.0465(17) -0.0284(18) 0.0256(16) -0.0413(17)
C50 0.077(2) 0.061(2) 0.0393(16) -0.0317(18) 0.0136(15) -0.0335(15)
C51 0.0629(18) 0.0391(14) 0.0341(14) -0.0238(13) 0.0078(12) -0.0191(12)
C52 0.066(2) 0.065(2) 0.0375(15) -0.0264(17) -0.0035(14) -0.0253(15)
C53 0.0491(16) 0.065(2) 0.0400(16) -0.0140(15) -0.0048(13) -0.0233(15)
C54 0.0410(13) 0.0420(14) 0.0295(12) -0.0111(12) 0.0003(10) -0.0128(11)
C55 0.0483(14) 0.0223(10) 0.0256(11) -0.0158(10) 0.0070(10) -0.0104(9)
C56 0.0494(14) 0.0226(11) 0.0285(12) -0.0154(10) 0.0106(10) -0.0111(9)
O11 0.0382(10) 0.0286(9) 0.0483(11) -0.0083(8) 0.0015(8) -0.0143(8)
O12 0.088(2) 0.087(2) 0.100(2) -0.0421(19) 0.0266(18) -0.065(2)
O13 0.098(3) 0.112(4) 0.133(4) -0.023(3) -0.035(3) -0.039(3)
O10 0.083(2) 0.067(2) 0.073(2) -0.0356(18) 0.0166(18) -0.0234(18)
C58 0.165(8) 0.113(6) 0.091(5) -0.092(6) 0.021(5) -0.036(5)
C57 0.088(5) 0.176(9) 0.155(8) -0.045(5) 0.036(5) -0.122(7)
O10W 0.083(2) 0.067(2) 0.073(2) -0.0356(18) 0.0166(18) -0.0234(18)

loop_
_atom_type_symbol
_atom_type_description
_atom_type_scat_dispersion_real
_atom_type_scat_dispersion_imag
_atom_type_scat_source
C C 0.0033 0.0016 'International Tables Vol C Tables 4.2.6.8 and 6.1.1.4'
H H 0.0000 0.0000 'International Tables Vol C Tables 4.2.6.8 and 6.1.1.4'
N N 0.0061 0.0033 'International Tables Vol C Tables 4.2.6.8 and 6.1.1.4'
O O 0.0106 0.0060 'International Tables Vol C Tables 4.2.6.8 and 6.1.1.4'
Cd Cd -0.8075 1.2024 'International Tables Vol C Tables 4.2.6.8 and 6.1.1.4'

loop_
_geom_angle_atom_site_label_1
_geom_angle_atom_site_label_2
_geom_angle_atom_site_label_3
_geom_angle_site_symmetry_1
_geom_angle_site_symmetry_3
_geom_angle
_geom_angle_publ_flag
O9 Cd1 O5 . . 94.96(7) n
O9 Cd1 O2 . . 155.26(6) n
O5 Cd1 O2 . . 102.44(7) n
O9 Cd1 N1 . . 103.79(7) n
O5 Cd1 N1 . . 81.95(7) n
O2 Cd1 N1 . . 96.01(6) n
O9 Cd1 N2 . . 80.43(7) n
O5 Cd1 N2 . . 149.43(7) n
O2 Cd1 N2 . . 92.79(6) n
N1 Cd1 N2 . . 70.09(6) n
O9 Cd1 O1 . . 100.71(6) n
O5 Cd1 O1 . . 130.02(7) n
O2 Cd1 O1 . . 54.58(5) n
N1 Cd1 O1 . . 137.32(6) n
N2 Cd1 O1 . . 80.34(6) n
O9 Cd1 O6 . . 88.46(8) n
O5 Cd1 O6 . . 53.06(6) n
O2 Cd1 O6 . . 88.12(7) n
N1 Cd1 O6 . . 134.45(6) n
N2 Cd1 O6 . . 155.23(6) n
O1 Cd1 O6 . . 80.08(6) n
O9 Cd1 C1 . . 127.90(7) n
O5 Cd1 C1 . . 119.58(7) n
O2 Cd1 C1 . . 27.37(6) n
N1 Cd1 C1 . . 117.77(7) n
N2 Cd1 C1 . . 85.39(6) n
O1 Cd1 C1 . . 27.23(6) n
O6 Cd1 C1 . . 84.13(7) n
O7 Cd2 O3 1_465 . 96.07(6) n
O7 Cd2 N3 1_465 . 82.72(6) n
O3 Cd2 N3 . . 128.91(6) n
O7 Cd2 N6 1_465 . 123.74(7) n
O3 Cd2 N6 . . 81.73(6) n
N3 Cd2 N6 . . 139.90(7) n
O7 Cd2 N4 1_465 . 148.45(7) n
O3 Cd2 N4 . . 90.95(6) n
N3 Cd2 N4 . . 69.16(6) n
N6 Cd2 N4 . . 87.67(7) n
O7 Cd2 N5 1_465 . 88.72(7) n
O3 Cd2 N5 . . 146.51(7) n
N3 Cd2 N5 . . 84.56(7) n
N6 Cd2 N5 . . 68.34(7) n
N4 Cd2 N5 . . 102.12(6) n
C1 O1 Cd1 . . 88.85(13) ?
C1 O2 Cd1 . . 94.08(14) ?
C10 O3 Cd2 . . 120.91(14) ?
C11 O5 Cd1 . . 98.65(15) ?
C11 O6 Cd1 . . 85.81(16) ?
C20 O7 Cd2 . 1_645 121.04(15) ?
Cd1 O9 H9AO . . 122(2) ?
Cd1 O9 H9BO . . 115(2) ?
H9AO O9 H9BO . . 118(3) ?
C21 N1 C32 . . 118.5(2) ?
C21 N1 Cd1 . . 124.41(17) ?
C32 N1 Cd1 . . 117.07(14) ?
C30 N2 C31 . . 118.3(2) ?
C30 N2 Cd1 . . 125.61(17) ?
C31 N2 Cd1 . . 116.00(14) ?
C33 N3 C44 . . 118.0(2) ?
C33 N3 Cd2 . . 123.73(15) ?
C44 N3 Cd2 . . 117.61(14) ?
C42 N4 C43 . . 118.0(2) ?
C42 N4 Cd2 . . 126.33(18) ?
C43 N4 Cd2 . . 115.59(14) ?
C45 N5 C56 . . 118.8(2) ?
C45 N5 Cd2 . . 124.48(17) ?
C56 N5 Cd2 . . 116.65(17) ?
C54 N6 C55 . . 118.0(2) ?
C54 N6 Cd2 . . 124.04(16) ?
C55 N6 Cd2 . . 117.99(17) ?
O1 C1 O2 . . 122.4(2) ?
O1 C1 C2 . . 119.8(2) ?
O2 C1 C2 . . 117.8(2) ?
O1 C1 Cd1 . . 63.93(11) ?
O2 C1 Cd1 . . 58.55(11) ?
C2 C1 Cd1 . . 175.33(17) ?
C3 C2 C1 . . 112.04(19) ?
C3 C2 H2A . . 109.2 ?
C1 C2 H2A . . 109.2 ?
C3 C2 H2B . . 109.2 ?
C1 C2 H2B . . 109.2 ?
H2A C2 H2B . . 107.9 ?
C8 C3 C4 . . 118.9(2) ?
C8 C3 C2 . . 121.8(2) ?
C4 C3 C2 . . 119.2(2) ?
C5 C4 C3 . . 121.0(3) ?
C5 C4 H4 . . 119.5 ?
C3 C4 H4 . . 119.5 ?
C6 C5 C4 . . 119.9(3) ?
C6 C5 H5 . . 120.1 ?
C4 C5 H5 . . 120.1 ?
C7 C6 C5 . . 119.7(3) ?
C7 C6 H6 . . 120.2 ?
C5 C6 H6 . . 120.2 ?
C6 C7 C8 . . 121.5(3) ?
C6 C7 H7 . . 119.2 ?
C8 C7 H7 . . 119.2 ?
C3 C8 C7 . . 119.0(2) ?
C3 C8 C9 . . 121.2(2) ?
C7 C8 C9 . . 119.7(2) ?
C8 C9 C10 . . 111.10(18) ?
C8 C9 H9A . . 109.4 ?
C10 C9 H9A . . 109.4 ?
C8 C9 H9B . . 109.4 ?
C10 C9 H9B . . 109.4 ?
H9A C9 H9B . . 108.0 ?
O4 C10 O3 . . 124.9(2) ?
O4 C10 C9 . . 120.84(19) ?
O3 C10 C9 . . 114.27(19) ?
O6 C11 O5 . . 122.4(2) ?
O6 C11 C12 . . 119.2(2) ?
O5 C11 C12 . . 118.4(2) ?
C13 C12 C11 . . 111.20(19) ?
C13 C12 H12A . . 109.4 ?
C11 C12 H12A . . 109.4 ?
C13 C12 H12B . . 109.4 ?
C11 C12 H12B . . 109.4 ?
H12A C12 H12B . . 108.0 ?
C14 C13 C18 . . 119.6(2) ?
C14 C13 C12 . . 119.6(2) ?
C18 C13 C12 . . 120.8(2) ?
C15 C14 C13 . . 120.8(2) ?
C15 C14 H14 . . 119.6 ?
C13 C14 H14 . . 119.6 ?
C16 C15 C14 . . 120.1(2) ?
C16 C15 H15 . . 120.0 ?
C14 C15 H15 . . 120.0 ?
C15 C16 C17 . . 119.4(2) ?
C15 C16 H16 . . 120.3 ?
C17 C16 H16 . . 120.3 ?
C18 C17 C16 . . 121.1(2) ?
C18 C17 H17 . . 119.4 ?
C16 C17 H17 . . 119.4 ?
C17 C18 C13 . . 118.9(2) ?
C17 C18 C19 . . 119.8(2) ?
C13 C18 C19 . . 121.3(2) ?
C18 C19 C20 . . 112.13(18) ?
C18 C19 H19A . . 109.2 ?
C20 C19 H19A . . 109.2 ?
C18 C19 H19B . . 109.2 ?
C20 C19 H19B . . 109.2 ?
H19A C19 H19B . . 107.9 ?
O8 C20 O7 . . 125.1(2) ?
O8 C20 C19 . . 119.4(2) ?
O7 C20 C19 . . 115.5(2) ?
N1 C21 C22 . . 123.0(2) ?
N1 C21 H21 . . 118.5 ?
C22 C21 H21 . . 118.5 ?
C23 C22 C21 . . 119.2(2) ?
C23 C22 H22 . . 120.4 ?
C21 C22 H22 . . 120.4 ?
C22 C23 C24 . . 119.1(2) ?
C22 C23 H23 . . 120.4 ?
C24 C23 H23 . . 120.4 ?
C32 C24 C23 . . 117.8(2) ?
C32 C24 C25 . . 119.9(2) ?
C23 C24 C25 . . 122.3(2) ?
C26 C25 C24 . . 120.7(2) ?
C26 C25 H25 . . 119.6 ?
C24 C25 H25 . . 119.6 ?
C25 C26 C27 . . 120.8(2) ?
C25 C26 H26 . . 119.6 ?
C27 C26 H26 . . 119.6 ?
C31 C27 C28 . . 117.4(2) ?
C31 C27 C26 . . 120.0(2) ?
C28 C27 C26 . . 122.5(2) ?
C29 C28 C27 . . 119.2(2) ?
C29 C28 H28 . . 120.4 ?
C27 C28 H28 . . 120.4 ?
C28 C29 C30 . . 119.3(2) ?
C28 C29 H29 . . 120.3 ?
C30 C29 H29 . . 120.3 ?
N2 C30 C29 . . 123.1(2) ?
N2 C30 H30 . . 118.5 ?
C29 C30 H30 . . 118.5 ?
N2 C31 C27 . . 122.6(2) ?
N2 C31 C32 . . 118.2(2) ?
C27 C31 C32 . . 119.2(2) ?
N1 C32 C24 . . 122.3(2) ?
N1 C32 C31 . . 118.5(2) ?
C24 C32 C31 . . 119.2(2) ?
N3 C33 C34 . . 123.0(2) ?
N3 C33 H33 . . 118.5 ?
C34 C33 H33 . . 118.5 ?
C35 C34 C33 . . 119.4(2) ?
C35 C34 H34 . . 120.3 ?
C33 C34 H34 . . 120.3 ?
C34 C35 C36 . . 119.3(2) ?
C34 C35 H35 . . 120.4 ?
C36 C35 H35 . . 120.4 ?
C35 C36 C44 . . 117.9(2) ?
C35 C36 C37 . . 122.2(2) ?
C44 C36 C37 . . 119.8(2) ?
C38 C37 C36 . . 120.2(2) ?
C38 C37 H37 . . 119.9 ?
C36 C37 H37 . . 119.9 ?
C37 C38 C39 . . 121.7(2) ?
C37 C38 H38 . . 119.1 ?
C39 C38 H38 . . 119.1 ?
C43 C39 C40 . . 117.0(2) ?
C43 C39 C38 . . 119.9(2) ?
C40 C39 C38 . . 123.1(2) ?
C41 C40 C39 . . 119.6(2) ?
C41 C40 H40 . . 120.2 ?
C39 C40 H40 . . 120.2 ?
C40 C41 C42 . . 119.3(2) ?
C40 C41 H41 . . 120.4 ?
C42 C41 H41 . . 120.4 ?
N4 C42 C41 . . 123.0(3) ?
N4 C42 H42 . . 118.5 ?
C41 C42 H42 . . 118.5 ?
N4 C43 C39 . . 123.1(2) ?
N4 C43 C44 . . 118.24(19) ?
C39 C43 C44 . . 118.6(2) ?
N3 C44 C36 . . 122.5(2) ?
N3 C44 C43 . . 117.9(2) ?
C36 C44 C43 . . 119.6(2) ?
N5 C45 C46 . . 123.0(3) ?
N5 C45 H45 . . 118.5 ?
C46 C45 H45 . . 118.5 ?
C47 C46 C45 . . 118.5(3) ?
C47 C46 H46 . . 120.8 ?
C45 C46 H46 . . 120.8 ?
C46 C47 C48 . . 120.3(3) ?
C46 C47 H47 . . 119.9 ?
C48 C47 H47 . . 119.9 ?
C47 C48 C56 . . 117.0(3) ?
C47 C48 C49 . . 123.2(3) ?
C56 C48 C49 . . 119.7(3) ?
C50 C49 C48 . . 121.9(3) ?
C50 C49 H49 . . 119.0 ?
C48 C49 H49 . . 119.0 ?
C49 C50 C51 . . 119.9(3) ?
C49 C50 H50 . . 120.0 ?
C51 C50 H50 . . 120.0 ?
C52 C51 C55 . . 118.1(3) ?
C52 C51 C50 . . 122.4(3) ?
C55 C51 C50 . . 119.6(3) ?
C53 C52 C51 . . 119.8(3) ?
C53 C52 H52 . . 120.1 ?
C51 C52 H52 . . 120.1 ?
C52 C53 C54 . . 118.7(3) ?
C52 C53 H53 . . 120.6 ?
C54 C53 H53 . . 120.6 ?
N6 C54 C53 . . 123.5(3) ?
N6 C54 H54 . . 118.2 ?
C53 C54 H54 . . 118.2 ?
N6 C55 C51 . . 121.9(3) ?
N6 C55 C56 . . 118.0(2) ?
C51 C55 C56 . . 120.0(2) ?
N5 C56 C48 . . 122.4(3) ?
N5 C56 C55 . . 118.9(2) ?
C48 C56 C55 . . 118.7(2) ?
H01A O11 H01B . . 105(4) ?
O13 O12 H02A . . 119(3) ?
O13 O12 H02B . . 128(5) ?
H02A O12 H02B . . 110(5) ?
O10 C58 C57 . . 112.6(3) ?
O10 C58 H58A . . 109.1 ?
C57 C58 H58A . . 109.1 ?
O10 C58 H58B . . 109.1 ?
C57 C58 H58B . . 109.1 ?
H58A C58 H58B . . 107.8 ?

loop_
_geom_bond_atom_site_label_1
_geom_bond_atom_site_label_2
_geom_bond_site_symmetry_2
_geom_bond_distance
_geom_bond_publ_flag
Cd1 O9 . 2.2656(18) n
Cd1 O5 . 2.2891(18) n
Cd1 O2 . 2.3404(16) n
Cd1 N1 . 2.3649(19) n
Cd1 N2 . 2.399(2) n
Cd1 O1 . 2.4586(15) n
Cd1 O6 . 2.567(2) n
Cd1 C1 . 2.737(2) n
Cd2 O7 1_465 2.2098(16) n
Cd2 O3 . 2.2312(15) n
Cd2 N3 . 2.3650(19) n
Cd2 N6 . 2.414(2) n
Cd2 N4 . 2.4277(19) n
Cd2 N5 . 2.455(2) n
O1 C1 . 1.252(3) ?
O2 C1 . 1.261(3) ?
O3 C10 . 1.278(3) ?
O4 C10 . 1.232(3) ?
O5 C11 . 1.251(3) ?
O6 C11 . 1.241(3) ?
O7 C20 . 1.263(3) ?
O7 Cd2 1_645 2.2099(16) ?
O8 C20 . 1.248(3) ?
O9 H9AO . 0.81(3) ?
O9 H9BO . 0.81(3) ?
N1 C21 . 1.324(3) ?
N1 C32 . 1.360(3) ?
N2 C30 . 1.324(3) ?
N2 C31 . 1.360(3) ?
N3 C33 . 1.334(3) ?
N3 C44 . 1.353(3) ?
N4 C42 . 1.326(3) ?
N4 C43 . 1.352(3) ?
N5 C45 . 1.324(4) ?
N5 C56 . 1.352(3) ?
N6 C54 . 1.322(3) ?
N6 C55 . 1.367(3) ?
C1 C2 . 1.524(3) ?
C2 C3 . 1.519(3) ?
C2 H2A . 0.9900 ?
C2 H2B . 0.9900 ?
C3 C8 . 1.394(3) ?
C3 C4 . 1.395(3) ?
C4 C5 . 1.387(5) ?
C4 H4 . 0.9500 ?
C5 C6 . 1.376(6) ?
C5 H5 . 0.9500 ?
C6 C7 . 1.372(5) ?
C6 H6 . 0.9500 ?
C7 C8 . 1.398(3) ?
C7 H7 . 0.9500 ?
C8 C9 . 1.505(3) ?
C9 C10 . 1.538(3) ?
C9 H9A . 0.9900 ?
C9 H9B . 0.9900 ?
C11 C12 . 1.529(3) ?
C12 C13 . 1.517(3) ?
C12 H12A . 0.9900 ?
C12 H12B . 0.9900 ?
C13 C14 . 1.390(3) ?
C13 C18 . 1.401(3) ?
C14 C15 . 1.388(3) ?
C14 H14 . 0.9500 ?
C15 C16 . 1.377(4) ?
C15 H15 . 0.9500 ?
C16 C17 . 1.399(4) ?
C16 H16 . 0.9500 ?
C17 C18 . 1.390(3) ?
C17 H17 . 0.9500 ?
C18 C19 . 1.509(3) ?
C19 C20 . 1.531(3) ?
C19 H19A . 0.9900 ?
C19 H19B . 0.9900 ?
C21 C22 . 1.404(3) ?
C21 H21 . 0.9500 ?
C22 C23 . 1.369(4) ?
C22 H22 . 0.9500 ?
C23 C24 . 1.414(3) ?
C23 H23 . 0.9500 ?
C24 C32 . 1.405(3) ?
C24 C25 . 1.433(4) ?
C25 C26 . 1.349(4) ?
C25 H25 . 0.9500 ?
C26 C27 . 1.430(4) ?
C26 H26 . 0.9500 ?
C27 C31 . 1.403(3) ?
C27 C28 . 1.417(4) ?
C28 C29 . 1.367(4) ?
C28 H28 . 0.9500 ?
C29 C30 . 1.397(4) ?
C29 H29 . 0.9500 ?
C30 H30 . 0.9500 ?
C31 C32 . 1.443(3) ?
C33 C34 . 1.400(3) ?
C33 H33 . 0.9500 ?
C34 C35 . 1.362(4) ?
C34 H34 . 0.9500 ?
C35 C36 . 1.403(3) ?
C35 H35 . 0.9500 ?
C36 C44 . 1.411(3) ?
C36 C37 . 1.432(3) ?
C37 C38 . 1.349(4) ?
C37 H37 . 0.9500 ?
C38 C39 . 1.427(4) ?
C38 H38 . 0.9500 ?
C39 C43 . 1.409(3) ?
C39 C40 . 1.409(4) ?
C40 C41 . 1.364(4) ?
C40 H40 . 0.9500 ?
C41 C42 . 1.402(4) ?
C41 H41 . 0.9500 ?
C42 H42 . 0.9500 ?
C43 C44 . 1.447(3) ?
C45 C46 . 1.402(4) ?
C45 H45 . 0.9500 ?
C46 C47 . 1.369(5) ?
C46 H46 . 0.9500 ?
C47 C48 . 1.406(5) ?
C47 H47 . 0.9500 ?
C48 C56 . 1.410(3) ?
C48 C49 . 1.428(5) ?
C49 C50 . 1.348(5) ?
C49 H49 . 0.9500 ?
C50 C51 . 1.441(4) ?
C50 H50 . 0.9500 ?
C51 C52 . 1.392(5) ?
C51 C55 . 1.409(4) ?
C52 C53 . 1.367(4) ?
C52 H52 . 0.9500 ?
C53 C54 . 1.399(4) ?
C53 H53 . 0.9500 ?
C54 H54 . 0.9500 ?
C55 C56 . 1.439(4) ?
O11 H01A . 0.82(3) ?
O11 H01B . 0.82(3) ?
O12 O13 . 2.624(6) ?
O12 H02A . 0.80(3) ?
O12 H02B . 0.83(6) ?
O10 C58 . 1.446(3) ?
O10 H10 . 0.8400 ?
C58 C57 . 1.504(3) ?
C58 H58A . 0.9900 ?
C58 H58B . 0.9900 ?
C57 H57A . 0.9800 ?
C57 H57B . 0.9800 ?
C57 H57C . 0.9800 ?

loop_
_geom_hbond_atom_site_label_D
_geom_hbond_atom_site_label_H
_geom_hbond_atom_site_label_A
_geom_hbond_site_symmetry_A
_geom_hbond_distance_DH
_geom_hbond_distance_HA
_geom_hbond_distance_DA
_geom_hbond_angle_DHA
O9 H9BO O1 2_666 0.81(3) 1.92(3) 2.713(2) 167(4)
O9 H9AO O4 2_666 0.81(3) 1.88(3) 2.678(2) 164(3)
O11 H01B O3 1_645 0.82(3) 2.07(3) 2.860(3) 161(4)
O11 H01A O8 . 0.82(3) 1.92(3) 2.732(3) 170(5)
O12 H02A O10 . 0.80(3) 2.22(3) 2.844(5) 136(3)
O12 H02B O11 2_667 0.83(6) 1.98(5) 2.776(4) 161(6)
O10 H10 O6 2_567 0.84 1.91 2.745(5) 174
